data_7248887
loop_
_publ_author_name
'Wang, Hua'
'Ma, Qin'
'Xu, Yifei'
'Sun, Yanyan'
'Zhao, Siyuan'
'Wang, Shaoyin'
'He, Xinwei'

_publ_section_title
;
 Modular access to furo[3,2-c]chromen-4-ones via Yb(OTf)3-catalyzed [3 +
 2] annulation of 4-hydroxycoumarins with \b-nitroalkenes
;
_journal_issue 27
_journal_name_full 'RSC Advances'
_journal_page_first 19581
_journal_page_last 19585
_journal_paper_doi 10.1039/D4RA03962A
_journal_volume 14
_journal_year 2024
_chemical_formula_sum 'C18 H11 F O3'
_chemical_formula_weight 294.27
_space_group_crystal_system monoclinic
_space_group_IT_number 14
_space_group_name_Hall '-P 2yn'
_space_group_name_H-M_alt 'P 1 21/n 1'
_atom_sites_solution_hydrogens geom
_audit_creation_method SHELXL-2018/1
_audit_update_record
;
2024-05-13 deposited with the CCDC.	2024-06-06 downloaded from the CCDC.
;
_cell_angle_alpha 90
_cell_angle_beta 104.494(4)
_cell_angle_gamma 90
_cell_formula_units_Z 4
_cell_length_a 6.9643(8)
_cell_length_b 17.995(2)
_cell_length_c 11.2480(13)
_cell_measurement_reflns_used 9377
_cell_measurement_temperature 300(2)
_cell_measurement_theta_max 27.48
_cell_measurement_theta_min 2.94
_cell_volume 1364.8(3)
_computing_cell_refinement 'Bruker SAINT'
_computing_data_collection 'Bruker APEX2'
_computing_data_reduction 'Bruker SAINT'
_computing_molecular_graphics 'Bruker SHELXTL'
_computing_publication_material 'Bruker SHELXTL'
_computing_structure_refinement 'SHELXL-2018/1 (Sheldrick, 2018)'
_computing_structure_solution 'SHELXT 2014/5 (Sheldrick, 2014)'
_diffrn_ambient_temperature 300(2)
_diffrn_measured_fraction_theta_full 0.998
_diffrn_measured_fraction_theta_max 0.996
_diffrn_measurement_device_type 'Bruker APEX-II CCD'
_diffrn_measurement_method '\f and \w scans'
_diffrn_radiation_type MoK\a
_diffrn_radiation_wavelength 0.71073
_diffrn_reflns_av_R_equivalents 0.0455
_diffrn_reflns_av_unetI/netI 0.0257
_diffrn_reflns_Laue_measured_fraction_full 0.998
_diffrn_reflns_Laue_measured_fraction_max 0.996
_diffrn_reflns_limit_h_max 8
_diffrn_reflns_limit_h_min -9
_diffrn_reflns_limit_k_max 23
_diffrn_reflns_limit_k_min -23
_diffrn_reflns_limit_l_max 14
_diffrn_reflns_limit_l_min -14
_diffrn_reflns_number 26551
_diffrn_reflns_point_group_measured_fraction_full 0.998
_diffrn_reflns_point_group_measured_fraction_max 0.996
_diffrn_reflns_theta_full 25.242
_diffrn_reflns_theta_max 27.523
_diffrn_reflns_theta_min 2.937
_exptl_absorpt_coefficient_mu 0.106
_exptl_crystal_colour colorless
_exptl_crystal_density_diffrn 1.432
_exptl_crystal_description block
_exptl_crystal_F_000 608
_exptl_crystal_size_max 0.230
_exptl_crystal_size_mid 0.210
_exptl_crystal_size_min 0.200
_refine_diff_density_max 0.213
_refine_diff_density_min -0.299
_refine_diff_density_rms 0.058
_refine_ls_extinction_method none
_refine_ls_goodness_of_fit_ref 1.089
_refine_ls_hydrogen_treatment constr
_refine_ls_matrix_type full
_refine_ls_number_parameters 200
_refine_ls_number_reflns 3123
_refine_ls_number_restraints 0
_refine_ls_restrained_S_all 1.089
_refine_ls_R_factor_all 0.0886
_refine_ls_R_factor_gt 0.0607
_refine_ls_shift/su_max 0.001
_refine_ls_shift/su_mean 0.000
_refine_ls_structure_factor_coef Fsqd
_refine_ls_weighting_details 'w=1/[\s^2^(Fo^2^)+(0.1500P)^2^+0.2669P] where P=(Fo^2^+2Fc^2^)/3'
_refine_ls_weighting_scheme calc
_refine_ls_wR_factor_gt 0.2102
_refine_ls_wR_factor_ref 0.2349
_reflns_Friedel_coverage 0.000
_reflns_number_gt 2243
_reflns_number_total 3123
_reflns_threshold_expression 'I > 2\s(I)'
_cod_data_source_file d4ra03962a2.cif
_cod_data_source_block mo_20210121a_0m_a
_cod_original_cell_volume 1364.7(3)
_cod_original_sg_symbol_H-M 'P 21/n'
_cod_database_code 7248887
_shelx_shelxl_version_number 2018/1
_shelx_space_group_comment
;
The symmetry employed for this shelxl refinement is uniquely defined
by the following loop, which should always be used as a source of
symmetry information in preference to the above space-group names.
They are only intended as comments.
;
_shelx_estimated_absorpt_t_min 0.976
_shelx_estimated_absorpt_t_max 0.979

loop_
_space_group_symop_operation_xyz
'x, y, z'
'-x+1/2, y+1/2, -z+1/2'
'-x, -y, -z'
'x-1/2, -y-1/2, z-1/2'

loop_
_atom_site_label
_atom_site_type_symbol
_atom_site_fract_x
_atom_site_fract_y
_atom_site_fract_z
_atom_site_U_iso_or_equiv
_atom_site_adp_type
_atom_site_occupancy
_atom_site_site_symmetry_order
_atom_site_calc_flag
_atom_site_refinement_flags_posn
_atom_site_refinement_flags_adp
_atom_site_refinement_flags_occupancy
_atom_site_disorder_assembly
_atom_site_disorder_group
C1 C 0.2627(4) 0.92767(14) 0.5816(2) 0.0526(7) Uani 1 1 d . . . . .
C2 C 0.1209(4) 0.89294(15) 0.6265(2) 0.0536(7) Uani 1 1 d . . . . .
H2 H 0.028187 0.920276 0.655006 0.064 Uiso 1 1 calc R U . . .
C3 C 0.1190(4) 0.81630(13) 0.6285(2) 0.0432(6) Uani 1 1 d . . . . .
H3 H 0.023301 0.791755 0.658405 0.052 Uiso 1 1 calc R U . . .
C4 C 0.2578(3) 0.77504(12) 0.58648(18) 0.0345(5) Uani 1 1 d . . . . .
C5 C 0.3999(4) 0.81318(13) 0.5429(2) 0.0442(6) Uani 1 1 d . . . . .
H5 H 0.494484 0.786510 0.515174 0.053 Uiso 1 1 calc R U . . .
C6 C 0.4033(5) 0.88974(14) 0.5401(3) 0.0540(7) Uani 1 1 d . . . . .
H6 H 0.498707 0.914927 0.510860 0.065 Uiso 1 1 calc R U . . .
C7 C 0.2665(5) 0.66949(16) 0.8203(2) 0.0572(7) Uani 1 1 d . . . . .
H7A H 0.306696 0.720345 0.835678 0.086 Uiso 1 1 calc R U . . .
H7B H 0.362225 0.637591 0.872392 0.086 Uiso 1 1 calc R U . . .
H7C H 0.139324 0.662363 0.837203 0.086 Uiso 1 1 calc R U . . .
C8 C 0.2531(3) 0.65119(12) 0.6899(2) 0.0374(5) Uani 1 1 d . . . . .
C9 C 0.2556(3) 0.69308(13) 0.58996(19) 0.0346(5) Uani 1 1 d . . . . .
C10 C 0.2553(3) 0.64050(12) 0.49314(19) 0.0326(5) Uani 1 1 d . . . . .
C11 C 0.2492(3) 0.57165(12) 0.5418(2) 0.0333(5) Uani 1 1 d . . . . .
C12 C 0.2468(3) 0.50366(12) 0.4769(2) 0.0358(5) Uani 1 1 d . . . . .
C13 C 0.2385(3) 0.43156(13) 0.5224(3) 0.0441(6) Uani 1 1 d . . . . .
H13 H 0.231995 0.424295 0.603169 0.053 Uiso 1 1 calc R U . . .
C14 C 0.2399(4) 0.37144(15) 0.4466(3) 0.0538(7) Uani 1 1 d . . . . .
H14 H 0.233208 0.323611 0.476600 0.065 Uiso 1 1 calc R U . . .
C15 C 0.2512(4) 0.38122(15) 0.3267(3) 0.0577(8) Uani 1 1 d . . . . .
H15 H 0.253106 0.340041 0.277057 0.069 Uiso 1 1 calc R U . . .
C16 C 0.2595(4) 0.45189(16) 0.2802(3) 0.0524(7) Uani 1 1 d . . . . .
H16 H 0.267082 0.458396 0.199483 0.063 Uiso 1 1 calc R U . . .
C17 C 0.2566(3) 0.51299(13) 0.3547(2) 0.0404(6) Uani 1 1 d . . . . .
C18 C 0.2660(4) 0.64859(13) 0.3668(2) 0.0401(6) Uani 1 1 d . . . . .
F1 F 0.2632(3) 1.00329(9) 0.5759(2) 0.0888(7) Uani 1 1 d . . . . .
O1 O 0.2473(2) 0.57604(8) 0.66182(14) 0.0378(4) Uani 1 1 d . . . . .
O2 O 0.2781(3) 0.70471(11) 0.31165(16) 0.0609(6) Uani 1 1 d . . . . .
O3 O 0.2661(2) 0.58207(10) 0.30422(14) 0.0470(5) Uani 1 1 d . . . . .

loop_
_atom_site_aniso_label
_atom_site_aniso_U_11
_atom_site_aniso_U_22
_atom_site_aniso_U_33
_atom_site_aniso_U_23
_atom_site_aniso_U_13
_atom_site_aniso_U_12
C1 0.084(2) 0.0292(12) 0.0449(14) -0.0011(10) 0.0175(14) -0.0042(12)
C2 0.0704(18) 0.0430(14) 0.0509(15) -0.0066(11) 0.0214(13) 0.0118(12)
C3 0.0500(14) 0.0423(13) 0.0407(12) 0.0007(10) 0.0177(10) 0.0008(10)
C4 0.0413(12) 0.0324(11) 0.0295(10) 0.0011(8) 0.0085(8) -0.0009(8)
C5 0.0518(14) 0.0376(13) 0.0485(13) 0.0014(10) 0.0224(11) -0.0016(10)
C6 0.0725(18) 0.0403(14) 0.0538(15) 0.0035(11) 0.0248(13) -0.0134(12)
C7 0.092(2) 0.0454(15) 0.0365(13) 0.0006(11) 0.0210(13) -0.0046(13)
C8 0.0434(12) 0.0333(12) 0.0376(12) -0.0008(9) 0.0140(9) -0.0007(9)
C9 0.0360(11) 0.0355(12) 0.0348(11) -0.0004(8) 0.0132(9) -0.0023(8)
C10 0.0313(11) 0.0337(11) 0.0338(11) -0.0002(8) 0.0100(8) -0.0013(8)
C11 0.0275(10) 0.0375(12) 0.0355(11) -0.0009(8) 0.0087(8) -0.0023(8)
C12 0.0260(10) 0.0373(12) 0.0436(12) -0.0052(9) 0.0081(9) -0.0005(8)
C13 0.0361(12) 0.0354(12) 0.0588(15) -0.0001(10) 0.0085(10) 0.0009(9)
C14 0.0425(14) 0.0351(13) 0.080(2) -0.0089(12) 0.0090(12) 0.0004(10)
C15 0.0423(14) 0.0479(16) 0.080(2) -0.0257(14) 0.0096(13) 0.0015(11)
C16 0.0458(14) 0.0587(17) 0.0519(15) -0.0219(12) 0.0109(11) -0.0033(11)
C17 0.0311(11) 0.0431(13) 0.0463(13) -0.0081(10) 0.0081(9) -0.0022(9)
C18 0.0440(13) 0.0422(13) 0.0353(12) -0.0014(9) 0.0118(9) -0.0031(9)
F1 0.149(2) 0.0286(9) 0.0983(15) -0.0035(8) 0.0485(14) -0.0019(9)
O1 0.0484(9) 0.0316(8) 0.0358(8) 0.0022(6) 0.0152(7) -0.0008(6)
O2 0.0944(16) 0.0510(12) 0.0414(10) 0.0075(8) 0.0245(10) -0.0084(10)
O3 0.0569(11) 0.0500(11) 0.0355(9) -0.0066(7) 0.0142(8) -0.0039(8)

loop_
_atom_type_symbol
_atom_type_description
_atom_type_scat_dispersion_real
_atom_type_scat_dispersion_imag
_atom_type_scat_source
C C 0.0033 0.0016 'International Tables Vol C Tables 4.2.6.8 and 6.1.1.4'
H H 0.0000 0.0000 'International Tables Vol C Tables 4.2.6.8 and 6.1.1.4'
O O 0.0106 0.0060 'International Tables Vol C Tables 4.2.6.8 and 6.1.1.4'
F F 0.0171 0.0103 'International Tables Vol C Tables 4.2.6.8 and 6.1.1.4'

loop_
_geom_angle_atom_site_label_1
_geom_angle_atom_site_label_2
_geom_angle_atom_site_label_3
_geom_angle
_geom_angle_site_symmetry_1
_geom_angle_site_symmetry_3
_geom_angle_publ_flag
F1 C1 C6 118.2(2) . . ?
F1 C1 C2 119.0(2) . . ?
C6 C1 C2 122.9(2) . . ?
C1 C2 C3 118.2(2) . . ?
C1 C2 H2 120.9 . . ?
C3 C2 H2 120.9 . . ?
C2 C3 C4 121.2(2) . . ?
C2 C3 H3 119.4 . . ?
C4 C3 H3 119.4 . . ?
C5 C4 C3 118.2(2) . . ?
C5 C4 C9 121.0(2) . . ?
C3 C4 C9 120.8(2) . . ?
C6 C5 C4 121.3(2) . . ?
C6 C5 H5 119.4 . . ?
C4 C5 H5 119.4 . . ?
C1 C6 C5 118.2(2) . . ?
C1 C6 H6 120.9 . . ?
C5 C6 H6 120.9 . . ?
C8 C7 H7A 109.5 . . ?
C8 C7 H7B 109.5 . . ?
H7A C7 H7B 109.5 . . ?
C8 C7 H7C 109.5 . . ?
H7A C7 H7C 109.5 . . ?
H7B C7 H7C 109.5 . . ?
C9 C8 O1 111.01(19) . . ?
C9 C8 C7 133.2(2) . . ?
O1 C8 C7 115.6(2) . . ?
C8 C9 C10 105.3(2) . . ?
C8 C9 C4 125.4(2) . . ?
C10 C9 C4 129.32(19) . . ?
C11 C10 C9 106.73(18) . . ?
C11 C10 C18 120.07(19) . . ?
C9 C10 C18 133.16(19) . . ?
O1 C11 C10 110.92(18) . . ?
O1 C11 C12 124.00(19) . . ?
C10 C11 C12 125.1(2) . . ?
C13 C12 C17 119.0(2) . . ?
C13 C12 C11 127.3(2) . . ?
C17 C12 C11 113.7(2) . . ?
C14 C13 C12 119.6(3) . . ?
C14 C13 H13 120.2 . . ?
C12 C13 H13 120.2 . . ?
C13 C14 C15 121.0(3) . . ?
C13 C14 H14 119.5 . . ?
C15 C14 H14 119.5 . . ?
C16 C15 C14 120.3(2) . . ?
C16 C15 H15 119.8 . . ?
C14 C15 H15 119.8 . . ?
C15 C16 C17 119.5(3) . . ?
C15 C16 H16 120.2 . . ?
C17 C16 H16 120.2 . . ?
O3 C17 C16 117.2(2) . . ?
O3 C17 C12 122.1(2) . . ?
C16 C17 C12 120.6(2) . . ?
O2 C18 O3 117.0(2) . . ?
O2 C18 C10 128.3(2) . . ?
O3 C18 C10 114.67(19) . . ?
C11 O1 C8 106.06(16) . . ?
C17 O3 C18 124.29(18) . . ?

loop_
_geom_bond_atom_site_label_1
_geom_bond_atom_site_label_2
_geom_bond_distance
_geom_bond_site_symmetry_2
_geom_bond_publ_flag
C1 F1 1.362(3) . ?
C1 C6 1.368(4) . ?
C1 C2 1.368(4) . ?
C2 C3 1.379(4) . ?
C2 H2 0.9300 . ?
C3 C4 1.392(3) . ?
C3 H3 0.9300 . ?
C4 C5 1.390(3) . ?
C4 C9 1.476(3) . ?
C5 C6 1.378(3) . ?
C5 H5 0.9300 . ?
C6 H6 0.9300 . ?
C7 C8 1.483(3) . ?
C7 H7A 0.9600 . ?
C7 H7B 0.9600 . ?
C7 H7C 0.9600 . ?
C8 C9 1.357(3) . ?
C8 O1 1.387(3) . ?
C9 C10 1.442(3) . ?
C10 C11 1.359(3) . ?
C10 C18 1.449(3) . ?
C11 O1 1.355(3) . ?
C11 C12 1.423(3) . ?
C12 C13 1.401(3) . ?
C12 C17 1.403(3) . ?
C13 C14 1.379(4) . ?
C13 H13 0.9300 . ?
C14 C15 1.381(4) . ?
C14 H14 0.9300 . ?
C15 C16 1.382(4) . ?
C15 H15 0.9300 . ?
C16 C17 1.386(3) . ?
C16 H16 0.9300 . ?
C17 O3 1.375(3) . ?
C18 O2 1.199(3) . ?
C18 O3 1.389(3) . ?
